data_7712790
loop_
_publ_author_name
'Katzenmayer, Markus'
'Kracht, Felix'
'Maichle-Moessmer, Caecilia'
'Anwander, Reiner'

_publ_section_title
;
 Potential precursors for terminal ytterbium(II) imide complexes bearing
 the tris(3-tert-butyl-5-methylpyrazolyl)hydroborato ligand
;
_journal_name_full 'Dalton Transactions'
_journal_paper_doi 10.1039/D3DT00861D
_journal_year 2023
_chemical_formula_sum 'C35 H53 Al B F6 N7 Yb'
_chemical_formula_weight 896.67
_chemical_properties_physical Air-sensitive,Moisture-sensitive
_space_group_crystal_system monoclinic
_space_group_IT_number 14
_space_group_name_Hall '-P 2ybc'
_space_group_name_H-M_alt 'P 1 21/c 1'
_atom_sites_solution_hydrogens mixed
_audit_creation_method SHELXL-2018/3
_audit_update_record
;
2023-03-14 deposited with the CCDC.	2023-04-18 downloaded from the CCDC.
;
_cell_angle_alpha 90
_cell_angle_beta 90.5840(10)
_cell_angle_gamma 90
_cell_formula_units_Z 4
_cell_length_a 9.6523(8)
_cell_length_b 17.0921(15)
_cell_length_c 25.098(2)
_cell_measurement_reflns_used 147
_cell_measurement_temperature 100(2)
_cell_measurement_theta_max 23.91
_cell_measurement_theta_min 2.538
_cell_volume 4140.4(6)
_computing_cell_refinement 'SAINT V8.40B (Bruker Nano, Inc., 2019)'
_computing_data_collection 'APEX3 v2019.11-0'
_computing_data_reduction 'SAINT V8.40B (Bruker Nano, Inc., 2019)'
_computing_structure_refinement 'SHELXL-2018/3 (Sheldrick, 2018)'
_computing_structure_solution 'SHELXT 2018/2 (Sheldrick, 2018)'
_diffrn_ambient_temperature 100(2)
_diffrn_measured_fraction_theta_full 0.999
_diffrn_measured_fraction_theta_max 0.998
_diffrn_measurement_device_type 'Bruker APEX II DUO'
_diffrn_measurement_method 'omega scans'
_diffrn_radiation_type MoK\a
_diffrn_radiation_wavelength 0.71073
_diffrn_reflns_av_R_equivalents 0.0760
_diffrn_reflns_av_unetI/netI 0.0465
_diffrn_reflns_Laue_measured_fraction_full 0.999
_diffrn_reflns_Laue_measured_fraction_max 0.998
_diffrn_reflns_limit_h_max 12
_diffrn_reflns_limit_h_min -12
_diffrn_reflns_limit_k_max 21
_diffrn_reflns_limit_k_min -21
_diffrn_reflns_limit_l_max 31
_diffrn_reflns_limit_l_min -31
_diffrn_reflns_number 55710
_diffrn_reflns_point_group_measured_fraction_full 0.999
_diffrn_reflns_point_group_measured_fraction_max 0.998
_diffrn_reflns_theta_full 25.242
_diffrn_reflns_theta_max 26.369
_diffrn_reflns_theta_min 1.623
_diffrn_source 'ImuS-focus sealed tube'
_exptl_absorpt_coefficient_mu 2.340
_exptl_absorpt_correction_type multi-scan
_exptl_absorpt_process_details 'sadabs V2012/1 (Bruker AXS Inc.)'
_exptl_crystal_colour yellow
_exptl_crystal_density_diffrn 1.438
_exptl_crystal_description plate
_exptl_crystal_F_000 1816
_exptl_crystal_size_max 0.142
_exptl_crystal_size_mid 0.139
_exptl_crystal_size_min 0.098
_exptl_transmission_factor_max 0.7454
_exptl_transmission_factor_min 0.6136
_refine_diff_density_max 2.797
_refine_diff_density_min -0.722
_refine_diff_density_rms 0.121
_refine_ls_extinction_method none
_refine_ls_goodness_of_fit_ref 1.035
_refine_ls_hydrogen_treatment mixed
_refine_ls_matrix_type full
_refine_ls_number_parameters 715
_refine_ls_number_reflns 8434
_refine_ls_number_restraints 1806
_refine_ls_restrained_S_all 0.974
_refine_ls_R_factor_all 0.0608
_refine_ls_R_factor_gt 0.0433
_refine_ls_shift/su_max 0.050
_refine_ls_shift/su_mean 0.001
_refine_ls_structure_factor_coef Fsqd
_refine_ls_weighting_details 'w=1/[\s^2^(Fo^2^)+(0.0466P)^2^+13.7343P] where P=(Fo^2^+2Fc^2^)/3'
_refine_ls_weighting_scheme calc
_refine_ls_wR_factor_gt 0.0997
_refine_ls_wR_factor_ref 0.1096
_reflns_Friedel_coverage 0.000
_reflns_number_gt 6587
_reflns_number_total 8434
_reflns_threshold_expression 'I > 2\s(I)'
_cod_data_source_file d3dt00861d2.cif
_cod_data_source_block 6_mo_NF10_3_0m
_cod_original_sg_symbol_H-M 'P 21/c'
_cod_database_code 7712790
_shelx_shelxl_version_number 2018/3
_shelx_space_group_comment
;
The symmetry employed for this shelxl refinement is uniquely defined
by the following loop, which should always be used as a source of
symmetry information in preference to the above space-group names.
They are only intended as comments.
;
_shelx_estimated_absorpt_t_min 0.732
_shelx_estimated_absorpt_t_max 0.803

loop_
_space_group_symop_operation_xyz
'x, y, z'
'-x, y+1/2, -z+1/2'
'-x, -y, -z'
'x, -y-1/2, z-1/2'

loop_
_atom_site_label
_atom_site_type_symbol
_atom_site_fract_x
_atom_site_fract_y
_atom_site_fract_z
_atom_site_U_iso_or_equiv
_atom_site_adp_type
_atom_site_occupancy
_atom_site_site_symmetry_order
_atom_site_calc_flag
_atom_site_refinement_flags_posn
_atom_site_refinement_flags_adp
_atom_site_refinement_flags_occupancy
_atom_site_disorder_assembly
_atom_site_disorder_group
C1 C 0.2538(5) 0.2824(3) 0.24256(19) 0.0262(10) Uani 1 1 d . U . . .
C2 C 0.2302(5) 0.2804(3) 0.1874(2) 0.0287(11) Uani 1 1 d . U . . .
H2 H 0.142983 0.279532 0.169514 0.034 Uiso 1 1 calc R U . . .
C3 C 0.3595(5) 0.2800(3) 0.16440(19) 0.0243(10) Uani 1 1 d . U . . .
C4 C 0.1489(5) 0.2849(4) 0.2869(2) 0.0378(12) Uani 1 1 d . U . . .
C5 C 0.1568(8) 0.2115(5) 0.3196(3) 0.066(2) Uani 1 1 d . U . . .
H5A H 0.096674 0.216595 0.350623 0.099 Uiso 1 1 calc R U . . .
H5B H 0.252563 0.203079 0.331559 0.099 Uiso 1 1 calc R U . . .
H5C H 0.126248 0.166945 0.297888 0.099 Uiso 1 1 calc R U . . .
C6 C 0.1827(7) 0.3543(5) 0.3253(2) 0.0561(17) Uani 1 1 d . U . . .
H6A H 0.116974 0.354323 0.354761 0.084 Uiso 1 1 calc R U . . .
H6B H 0.175371 0.403725 0.305699 0.084 Uiso 1 1 calc R U . . .
H6C H 0.277155 0.348344 0.339433 0.084 Uiso 1 1 calc R U . . .
C7 C 0.0043(7) 0.2986(6) 0.2643(3) 0.078(3) Uani 1 1 d . U . . .
H7A H -0.060784 0.306348 0.293520 0.118 Uiso 1 1 calc R U . . .
H7B H -0.024406 0.253095 0.243117 0.118 Uiso 1 1 calc R U . . .
H7C H 0.004809 0.345226 0.241542 0.118 Uiso 1 1 calc R U . . .
C8 C 0.3930(6) 0.2790(4) 0.10658(19) 0.0356(13) Uani 1 1 d . U . . .
H8A H 0.307011 0.275376 0.085606 0.053 Uiso 1 1 calc R U . . .
H8B H 0.451874 0.233807 0.098857 0.053 Uiso 1 1 calc R U . . .
H8C H 0.441999 0.327242 0.097242 0.053 Uiso 1 1 calc R U . . .
C9 C 0.7178(6) 0.1142(3) 0.2780(2) 0.0366(12) Uani 1 1 d . U . . .
C10 C 0.7899(7) 0.0970(4) 0.2315(3) 0.0514(16) Uani 1 1 d . U . . .
H10 H 0.844705 0.051953 0.224874 0.062 Uiso 1 1 calc R U . . .
C11 C 0.7655(6) 0.1584(4) 0.1973(2) 0.0425(14) Uani 1 1 d . U . . .
C12 C 0.7024(7) 0.0619(4) 0.3261(3) 0.0523(16) Uani 1 1 d . U . . .
C13 C 0.6521(10) -0.0185(4) 0.3078(4) 0.078(3) Uani 1 1 d . U . . .
H13A H 0.640178 -0.052445 0.338921 0.117 Uiso 1 1 calc R U . . .
H13B H 0.720523 -0.041687 0.283942 0.117 Uiso 1 1 calc R U . . .
H13C H 0.563341 -0.013027 0.288900 0.117 Uiso 1 1 calc R U . . .
C14 C 0.8453(9) 0.0540(5) 0.3540(4) 0.086(3) Uani 1 1 d . U . . .
H14A H 0.838570 0.016720 0.383553 0.129 Uiso 1 1 calc R U . . .
H14B H 0.874460 0.105095 0.367785 0.129 Uiso 1 1 calc R U . . .
H14C H 0.913553 0.035074 0.328366 0.129 Uiso 1 1 calc R U . . .
C15 C 0.5978(8) 0.0960(4) 0.3640(3) 0.0633(19) Uani 1 1 d . U . . .
H15A H 0.574488 0.056974 0.391051 0.095 Uiso 1 1 calc R U . . .
H15B H 0.513915 0.110783 0.344120 0.095 Uiso 1 1 calc R U . . .
H15C H 0.637320 0.142382 0.381353 0.095 Uiso 1 1 calc R U . . .
C16 C 0.8167(8) 0.1690(5) 0.1416(2) 0.068(2) Uani 1 1 d . U . . .
H16A H 0.878201 0.125456 0.132468 0.102 Uiso 1 1 calc R U . . .
H16B H 0.867753 0.218378 0.139143 0.102 Uiso 1 1 calc R U . . .
H16C H 0.737729 0.169951 0.116773 0.102 Uiso 1 1 calc R U . . .
C33 C 0.7791(6) 0.2920(4) 0.3982(2) 0.0336(12) Uani 1 1 d . U . . .
H33A H 0.792(7) 0.247(4) 0.378(3) 0.050 Uiso 1 1 d . U . . .
H33B H 0.861(7) 0.297(4) 0.421(3) 0.050 Uiso 1 1 d . U . . .
H33C H 0.795(6) 0.334(4) 0.376(3) 0.050 Uiso 1 1 d . U . . .
N1 N 0.4552(4) 0.2814(2) 0.20368(14) 0.0183(7) Uani 1 1 d . U . . .
N2 N 0.3902(4) 0.2827(2) 0.25266(15) 0.0218(8) Uani 1 1 d . U . . .
N3 N 0.6837(4) 0.2103(2) 0.22274(16) 0.0252(9) Uani 1 1 d . U . . .
N4 N 0.6539(4) 0.1838(2) 0.27339(15) 0.0239(8) Uani 1 1 d . U . . .
N5 N 0.6734(4) 0.3609(3) 0.22228(16) 0.0264(9) Uani 1 1 d . U . . .
N6 N 0.6390(4) 0.3861(2) 0.27248(17) 0.0281(9) Uani 1 1 d . U . . .
B1 B 0.6147(5) 0.2843(3) 0.1980(2) 0.0224(10) Uani 1 1 d . U . . .
H1 H 0.636(6) 0.283(3) 0.156(2) 0.034 Uiso 1 1 d . U . . .
Yb1 Yb 0.54943(2) 0.28312(2) 0.32881(2) 0.02592(8) Uani 1 1 d . . . . .
C17 C 0.699(2) 0.4596(13) 0.2725(8) 0.029(3) Uani 0.562(5) 1 d . U P A 1
C18 C 0.768(2) 0.4756(13) 0.2263(8) 0.036(4) Uani 0.562(5) 1 d . U P A 1
H18 H 0.817631 0.522028 0.218358 0.043 Uiso 0.562(5) 1 calc R U P A 1
C19 C 0.751(3) 0.4113(12) 0.1936(9) 0.032(4) Uani 0.562(5) 1 d . U P A 1
C20 C 0.6777(18) 0.5129(11) 0.3198(7) 0.037(4) Uani 0.562(5) 1 d . U P A 1
C21 C 0.606(3) 0.5908(17) 0.3001(13) 0.059(6) Uani 0.562(5) 1 d . U P A 1
H21A H 0.588925 0.625059 0.330716 0.089 Uiso 0.562(5) 1 calc R U P A 1
H21B H 0.517102 0.578212 0.282632 0.089 Uiso 0.562(5) 1 calc R U P A 1
H21C H 0.665927 0.617585 0.274776 0.089 Uiso 0.562(5) 1 calc R U P A 1
C22 C 0.8178(19) 0.5337(15) 0.3442(7) 0.063(5) Uani 0.562(5) 1 d . U P A 1
H22A H 0.804142 0.566141 0.375939 0.094 Uiso 0.562(5) 1 calc R U P A 1
H22B H 0.872656 0.562650 0.318191 0.094 Uiso 0.562(5) 1 calc R U P A 1
H22C H 0.866811 0.485611 0.354337 0.094 Uiso 0.562(5) 1 calc R U P A 1
C23 C 0.5849(17) 0.4764(11) 0.3604(7) 0.042(4) Uani 0.562(5) 1 d . U P A 1
H23A H 0.566518 0.514253 0.388826 0.063 Uiso 0.562(5) 1 calc R U P A 1
H23B H 0.630194 0.430079 0.375654 0.063 Uiso 0.562(5) 1 calc R U P A 1
H23C H 0.497241 0.460999 0.343379 0.063 Uiso 0.562(5) 1 calc R U P A 1
C24 C 0.808(3) 0.3980(16) 0.1387(9) 0.052(5) Uani 0.562(5) 1 d . U P A 1
H24A H 0.859108 0.444530 0.127266 0.077 Uiso 0.562(5) 1 calc R U P A 1
H24B H 0.731311 0.388030 0.113729 0.077 Uiso 0.562(5) 1 calc R U P A 1
H24C H 0.870452 0.352797 0.139313 0.077 Uiso 0.562(5) 1 calc R U P A 1
C25 C 0.3432(16) 0.2475(12) 0.4475(8) 0.044(3) Uani 0.562(5) 1 d . U P A 1
C26 C 0.2822(18) 0.3201(10) 0.4588(8) 0.046(3) Uani 0.562(5) 1 d . U P A 1
H26 H 0.328670 0.366413 0.448130 0.056 Uiso 0.562(5) 1 calc R U P A 1
C27 C 0.1566(17) 0.3269(10) 0.4851(8) 0.051(3) Uani 0.562(5) 1 d . U P A 1
C28 C 0.0924(15) 0.2585(10) 0.5013(6) 0.049(3) Uani 0.562(5) 1 d . U P A 1
H28 H 0.007064 0.262798 0.519601 0.059 Uiso 0.562(5) 1 calc R U P A 1
C29 C 0.1446(16) 0.1847(10) 0.4925(6) 0.050(3) Uani 0.562(5) 1 d . U P A 1
C30 C 0.2732(18) 0.1807(10) 0.4641(6) 0.051(3) Uani 0.562(5) 1 d . U P A 1
H30 H 0.311561 0.130815 0.456372 0.061 Uiso 0.562(5) 1 calc R U P A 1
C31 C 0.0902(18) 0.4025(12) 0.4965(7) 0.079(2) Uani 0.562(5) 1 d . U P A 1
C32 C 0.081(2) 0.1118(13) 0.5076(9) 0.096(3) Uani 0.562(5) 1 d . U P A 1
C34 C 0.661(3) 0.1944(16) 0.5001(10) 0.047(5) Uani 0.562(5) 1 d . U P A 1
H34A H 0.574994 0.164146 0.501000 0.071 Uiso 0.562(5) 1 calc R U P A 1
H34B H 0.685891 0.211461 0.536201 0.071 Uiso 0.562(5) 1 calc R U P A 1
H34C H 0.735585 0.161770 0.485845 0.071 Uiso 0.562(5) 1 calc R U P A 1
C35 C 0.6028(14) 0.3742(8) 0.5003(6) 0.043(3) Uani 0.562(5) 1 d . U P A 1
H35A H 0.689967 0.392370 0.516360 0.065 Uiso 0.562(5) 1 calc R U P A 1
H35B H 0.536241 0.362625 0.528430 0.065 Uiso 0.562(5) 1 calc R U P A 1
H35C H 0.565025 0.415138 0.476925 0.065 Uiso 0.562(5) 1 calc R U P A 1
N7 N 0.4689(9) 0.2454(8) 0.4200(3) 0.047(2) Uani 0.562(5) 1 d . U P A 1
H7 H 0.484734 0.187639 0.418757 0.057 Uiso 0.562(5) 1 calc R U P A 1
Al1 Al 0.637(2) 0.2786(10) 0.4581(8) 0.033(2) Uani 0.562(5) 1 d . U P A 1
F1 F 0.1859(10) 0.4571(6) 0.5059(4) 0.104(3) Uani 0.562(5) 1 d . U P A 1
F2 F -0.0131(12) 0.4179(10) 0.4645(5) 0.094(3) Uani 0.562(5) 1 d . U P A 1
F3 F -0.0005(12) 0.3989(8) 0.5342(5) 0.102(3) Uani 0.562(5) 1 d . U P A 1
F4 F -0.0043(15) 0.0884(8) 0.4731(5) 0.132(4) Uani 0.562(5) 1 d . U P A 1
F5 F 0.0076(14) 0.1202(8) 0.5494(5) 0.134(4) Uani 0.562(5) 1 d . U P A 1
F6 F 0.1985(17) 0.0487(9) 0.5161(7) 0.134(4) Uani 0.562(5) 1 d . U P A 1
C17A C 0.672(3) 0.4590(16) 0.2833(11) 0.033(4) Uani 0.438(5) 1 d . U P A 2
C18A C 0.736(3) 0.4852(17) 0.2373(12) 0.041(4) Uani 0.438(5) 1 d . U P A 2
H18A H 0.774622 0.535800 0.232073 0.050 Uiso 0.438(5) 1 calc R U P A 2
C19A C 0.735(4) 0.4267(18) 0.2013(13) 0.038(5) Uani 0.438(5) 1 d . U P A 2
C20A C 0.638(3) 0.5043(15) 0.3330(10) 0.043(5) Uani 0.438(5) 1 d . U P A 2
C21A C 0.771(3) 0.5188(18) 0.3664(10) 0.077(8) Uani 0.438(5) 1 d . U P A 2
H21D H 0.748750 0.551182 0.397370 0.116 Uiso 0.438(5) 1 calc R U P A 2
H21E H 0.839607 0.545788 0.344514 0.116 Uiso 0.438(5) 1 calc R U P A 2
H21F H 0.808915 0.468578 0.378478 0.116 Uiso 0.438(5) 1 calc R U P A 2
C22A C 0.584(5) 0.5814(18) 0.3148(15) 0.062(8) Uani 0.438(5) 1 d . U P A 2
H22D H 0.563207 0.613987 0.345882 0.092 Uiso 0.438(5) 1 calc R U P A 2
H22E H 0.498899 0.573491 0.293730 0.092 Uiso 0.438(5) 1 calc R U P A 2
H22F H 0.653357 0.607471 0.292904 0.092 Uiso 0.438(5) 1 calc R U P A 2
C23A C 0.525(2) 0.4625(15) 0.3665(9) 0.050(5) Uani 0.438(5) 1 d . U P A 2
H23D H 0.491708 0.498121 0.394176 0.075 Uiso 0.438(5) 1 calc R U P A 2
H23E H 0.564346 0.415610 0.383146 0.075 Uiso 0.438(5) 1 calc R U P A 2
H23F H 0.447208 0.447542 0.343143 0.075 Uiso 0.438(5) 1 calc R U P A 2
C24A C 0.784(4) 0.4219(19) 0.1457(13) 0.057(7) Uani 0.438(5) 1 d . U P A 2
H24D H 0.834253 0.469761 0.136721 0.085 Uiso 0.438(5) 1 calc R U P A 2
H24E H 0.704015 0.415987 0.121508 0.085 Uiso 0.438(5) 1 calc R U P A 2
H24F H 0.845323 0.376649 0.141938 0.085 Uiso 0.438(5) 1 calc R U P A 2
C25A C 0.3512(14) 0.2779(10) 0.4474(7) 0.045(4) Uani 0.438(5) 1 d G U P A 2
C26A C 0.254(2) 0.3305(7) 0.4669(9) 0.055(5) Uani 0.438(5) 1 d G U P A 2
H26A H 0.270215 0.385168 0.464028 0.067 Uiso 0.438(5) 1 calc R U P A 2
C27A C 0.1343(17) 0.3031(12) 0.4907(9) 0.061(4) Uani 0.438(5) 1 d G U P A 2
C28A C 0.1111(17) 0.2231(14) 0.4949(7) 0.070(5) Uani 0.438(5) 1 d G U P A 2
H28A H 0.029072 0.204351 0.511195 0.084 Uiso 0.438(5) 1 calc R U P A 2
C29A C 0.208(2) 0.1705(8) 0.4754(6) 0.063(4) Uani 0.438(5) 1 d G U P A 2
C30A C 0.3280(18) 0.1979(9) 0.4516(6) 0.056(4) Uani 0.438(5) 1 d G U P A 2
H30A H 0.394182 0.161909 0.438275 0.067 Uiso 0.438(5) 1 calc R U P A 2
C31A C 0.027(2) 0.3675(16) 0.5057(10) 0.085(3) Uani 0.438(5) 1 d . U P A 2
C32A C 0.190(3) 0.0886(18) 0.4796(11) 0.105(3) Uani 0.438(5) 1 d . U P A 2
C34A C 0.695(4) 0.185(2) 0.5021(16) 0.055(7) Uani 0.438(5) 1 d . U P A 2
H34D H 0.780846 0.189719 0.522809 0.082 Uiso 0.438(5) 1 calc R U P A 2
H34E H 0.704236 0.142155 0.476156 0.082 Uiso 0.438(5) 1 calc R U P A 2
H34F H 0.618063 0.172888 0.526113 0.082 Uiso 0.438(5) 1 calc R U P A 2
C35A C 0.6613(19) 0.3929(14) 0.5026(8) 0.056(5) Uani 0.438(5) 1 d . U P A 2
H35D H 0.749645 0.394655 0.522227 0.085 Uiso 0.438(5) 1 calc R U P A 2
H35E H 0.584675 0.393719 0.527946 0.085 Uiso 0.438(5) 1 calc R U P A 2
H35F H 0.654360 0.438361 0.478991 0.085 Uiso 0.438(5) 1 calc R U P A 2
N7A N 0.4711(10) 0.3103(8) 0.4222(4) 0.029(2) Uani 0.438(5) 1 d . U P A 2
H7AA H 0.455356 0.368086 0.422976 0.035 Uiso 0.438(5) 1 calc R U P A 2
Al1A Al 0.652(3) 0.2955(13) 0.4597(11) 0.041(4) Uani 0.438(5) 1 d . U P A 2
F1A F 0.0357(19) 0.4304(14) 0.4509(8) 0.105(4) Uani 0.438(5) 1 d . U P A 2
F2A F 0.0739(16) 0.4103(12) 0.5446(6) 0.119(4) Uani 0.438(5) 1 d . U P A 2
F3A F -0.0848(12) 0.3167(10) 0.5283(5) 0.105(3) Uani 0.438(5) 1 d . U P A 2
F4A F 0.2940(18) 0.0376(9) 0.4601(7) 0.138(4) Uani 0.438(5) 1 d . U P A 2
F5A F 0.144(2) 0.0720(12) 0.5321(8) 0.119(4) Uani 0.438(5) 1 d . U P A 2
F6A F 0.0905(18) 0.0525(9) 0.4562(7) 0.117(3) Uani 0.438(5) 1 d . U P A 2

loop_
_atom_site_aniso_label
_atom_site_aniso_U_11
_atom_site_aniso_U_22
_atom_site_aniso_U_33
_atom_site_aniso_U_23
_atom_site_aniso_U_13
_atom_site_aniso_U_12
C1 0.021(2) 0.032(3) 0.026(2) 0.004(2) 0.0004(17) -0.001(2)
C2 0.022(2) 0.033(3) 0.031(2) 0.001(2) -0.0086(18) -0.003(2)
C3 0.026(2) 0.026(3) 0.022(2) 0.002(2) -0.0061(17) -0.002(2)
C4 0.022(2) 0.058(4) 0.034(3) 0.005(2) 0.006(2) 0.001(3)
C5 0.061(4) 0.079(5) 0.059(4) 0.025(4) 0.036(4) 0.004(4)
C6 0.052(4) 0.078(5) 0.039(3) -0.005(3) 0.013(3) -0.003(4)
C7 0.031(3) 0.157(9) 0.047(4) -0.003(5) 0.004(3) 0.012(4)
C8 0.035(3) 0.051(4) 0.021(2) -0.002(2) -0.006(2) 0.002(3)
C9 0.042(3) 0.025(3) 0.042(3) 0.001(2) -0.014(2) 0.001(2)
C10 0.057(4) 0.042(4) 0.054(3) -0.015(3) -0.011(3) 0.021(3)
C11 0.043(3) 0.051(4) 0.033(3) -0.013(2) -0.005(2) 0.023(3)
C12 0.068(4) 0.027(3) 0.062(4) 0.018(3) -0.029(3) -0.007(3)
C13 0.100(6) 0.027(4) 0.108(7) 0.011(4) -0.028(5) -0.005(4)
C14 0.080(5) 0.074(6) 0.102(7) 0.052(5) -0.052(5) -0.012(4)
C15 0.094(5) 0.043(4) 0.052(4) 0.023(3) -0.010(3) -0.024(4)
C16 0.059(4) 0.112(7) 0.034(3) -0.018(4) 0.006(3) 0.043(4)
C33 0.035(3) 0.046(4) 0.020(2) 0.000(2) 0.000(2) 0.003(3)
N1 0.0171(17) 0.021(2) 0.0169(17) -0.0004(16) -0.0004(13) -0.0033(16)
N2 0.0173(17) 0.030(2) 0.0178(17) 0.0002(17) 0.0011(14) -0.0011(17)
N3 0.0219(19) 0.034(2) 0.0199(18) -0.0036(17) -0.0010(15) 0.0051(17)
N4 0.026(2) 0.022(2) 0.0237(19) 0.0018(16) -0.0057(16) 0.0010(16)
N5 0.0213(19) 0.032(2) 0.0262(19) 0.0054(17) -0.0067(15) -0.0053(17)
N6 0.032(2) 0.020(2) 0.032(2) 0.0011(16) -0.0144(17) -0.0013(17)
B1 0.019(2) 0.029(3) 0.019(2) 0.003(2) 0.0008(19) -0.001(2)
Yb1 0.02346(12) 0.03761(15) 0.01666(11) 0.00108(10) -0.00177(7) 0.00398(10)
C17 0.029(8) 0.025(4) 0.032(7) 0.000(5) -0.011(5) 0.002(4)
C18 0.036(9) 0.034(7) 0.038(7) 0.000(5) -0.004(5) -0.018(6)
C19 0.032(8) 0.028(7) 0.035(6) 0.004(5) -0.001(5) -0.011(6)
C20 0.044(7) 0.025(6) 0.041(7) -0.006(5) -0.009(5) -0.001(5)
C21 0.072(10) 0.035(8) 0.071(16) 0.006(7) -0.018(10) 0.010(8)
C22 0.057(9) 0.061(12) 0.070(12) -0.025(9) -0.032(8) -0.006(7)
C23 0.064(9) 0.032(8) 0.030(7) -0.013(5) -0.006(6) 0.002(7)
C24 0.056(12) 0.059(15) 0.040(7) 0.001(7) 0.019(6) -0.016(10)
C25 0.030(5) 0.077(7) 0.027(6) -0.010(7) -0.001(4) 0.002(5)
C26 0.041(7) 0.066(6) 0.032(7) -0.009(6) -0.001(5) -0.008(5)
C27 0.035(6) 0.086(6) 0.034(7) 0.002(6) -0.003(5) -0.008(5)
C28 0.030(6) 0.086(6) 0.030(6) 0.011(6) -0.006(5) -0.001(5)
C29 0.036(6) 0.082(5) 0.031(6) 0.007(6) -0.013(5) 0.000(5)
C30 0.042(7) 0.076(6) 0.035(7) 0.001(5) -0.008(5) 0.001(5)
C31 0.066(4) 0.097(5) 0.074(4) -0.033(4) -0.016(3) 0.006(3)
C32 0.092(5) 0.098(5) 0.097(5) 0.023(4) -0.005(4) -0.027(4)
C34 0.042(11) 0.080(9) 0.021(6) 0.016(6) 0.007(6) 0.013(7)
C35 0.044(7) 0.054(7) 0.032(6) 0.001(5) 0.005(6) -0.004(6)
N7 0.032(4) 0.082(7) 0.029(4) -0.001(4) 0.002(3) -0.002(4)
Al1 0.029(4) 0.053(5) 0.018(3) 0.004(3) 0.000(2) -0.001(3)
F1 0.074(5) 0.104(5) 0.133(7) -0.052(5) -0.015(5) 0.000(4)
F2 0.070(5) 0.120(7) 0.093(6) -0.024(5) -0.021(5) 0.016(5)
F3 0.081(5) 0.134(7) 0.093(5) -0.020(5) 0.000(4) 0.021(5)
F4 0.135(7) 0.128(7) 0.131(6) 0.021(6) -0.036(5) -0.051(6)
F5 0.141(7) 0.133(7) 0.128(6) 0.031(5) 0.036(5) -0.023(6)
F6 0.148(7) 0.107(6) 0.148(8) 0.024(6) 0.014(6) 0.011(5)
C17A 0.036(11) 0.021(5) 0.042(8) 0.006(5) -0.019(6) -0.005(6)
C18A 0.039(12) 0.028(7) 0.056(10) 0.008(6) -0.012(7) -0.011(7)
C19A 0.032(10) 0.032(8) 0.050(8) 0.010(6) -0.002(7) -0.011(8)
C20A 0.063(12) 0.023(8) 0.044(9) -0.006(6) -0.034(7) 0.000(8)
C21A 0.093(15) 0.061(14) 0.076(16) -0.022(13) -0.063(13) -0.004(12)
C22A 0.101(19) 0.019(9) 0.063(17) -0.010(8) -0.047(14) 0.001(9)
C23A 0.088(14) 0.032(10) 0.029(8) -0.010(7) -0.012(9) 0.013(10)
C24A 0.060(16) 0.045(16) 0.066(10) 0.010(9) 0.024(9) -0.019(13)
C25A 0.030(6) 0.088(9) 0.018(7) -0.001(8) -0.001(5) 0.001(6)
C26A 0.028(7) 0.108(10) 0.030(9) -0.018(8) -0.005(6) 0.003(7)
C27A 0.043(8) 0.118(8) 0.024(8) -0.020(8) 0.000(6) -0.003(7)
C28A 0.051(10) 0.122(8) 0.037(9) 0.004(11) -0.007(7) -0.011(8)
C29A 0.053(9) 0.105(6) 0.032(8) 0.005(7) -0.009(7) -0.022(6)
C30A 0.044(9) 0.088(8) 0.035(9) 0.001(8) -0.002(7) -0.012(7)
C31A 0.066(5) 0.119(5) 0.071(5) -0.035(4) 0.007(4) 0.009(4)
C32A 0.108(6) 0.103(5) 0.105(5) 0.024(4) 0.001(4) -0.032(4)
C34A 0.042(14) 0.070(10) 0.052(12) 0.014(9) 0.014(10) 0.012(9)
C35A 0.049(10) 0.087(10) 0.034(8) -0.032(8) -0.001(8) -0.001(9)
N7A 0.031(4) 0.039(6) 0.019(4) -0.007(4) -0.001(3) 0.008(4)
Al1A 0.032(5) 0.072(9) 0.019(3) -0.007(6) 0.000(3) 0.008(6)
F1A 0.101(9) 0.117(8) 0.096(7) -0.017(5) 0.002(6) 0.015(7)
F2A 0.091(7) 0.166(7) 0.099(6) -0.072(5) 0.000(6) 0.013(6)
F3A 0.067(5) 0.174(8) 0.073(6) -0.018(6) 0.011(5) -0.002(6)
F4A 0.130(7) 0.108(7) 0.175(9) 0.021(7) 0.027(6) -0.025(6)
F5A 0.128(8) 0.111(8) 0.120(6) 0.038(6) 0.018(5) -0.030(7)
F6A 0.114(6) 0.108(7) 0.130(7) -0.004(6) -0.002(6) -0.027(5)

loop_
_atom_type_symbol
_atom_type_description
_atom_type_scat_dispersion_real
_atom_type_scat_dispersion_imag
_atom_type_scat_source
C C 0.0033 0.0016 'International Tables Vol C Tables 4.2.6.8 and 6.1.1.4'
H H 0.0000 0.0000 'International Tables Vol C Tables 4.2.6.8 and 6.1.1.4'
N N 0.0061 0.0033 'International Tables Vol C Tables 4.2.6.8 and 6.1.1.4'
B B 0.0013 0.0007 'International Tables Vol C Tables 4.2.6.8 and 6.1.1.4'
Al Al 0.0645 0.0514 'International Tables Vol C Tables 4.2.6.8 and 6.1.1.4'
Yb Yb -0.3850 5.5486 'International Tables Vol C Tables 4.2.6.8 and 6.1.1.4'
F F 0.0171 0.0103 'International Tables Vol C Tables 4.2.6.8 and 6.1.1.4'

loop_
_geom_angle_atom_site_label_1
_geom_angle_atom_site_label_2
_geom_angle_atom_site_label_3
_geom_angle
_geom_angle_site_symmetry_1
_geom_angle_site_symmetry_3
_geom_angle_publ_flag
N2 C1 C2 109.7(4) . . ?
N2 C1 C4 121.6(4) . . ?
C2 C1 C4 128.6(4) . . ?
C3 C2 C1 105.9(4) . . ?
C3 C2 H2 127.0 . . ?
C1 C2 H2 127.0 . . ?
N1 C3 C2 108.1(4) . . ?
N1 C3 C8 124.1(4) . . ?
C2 C3 C8 127.8(4) . . ?
C5 C4 C1 110.4(5) . . ?
C5 C4 C7 112.0(6) . . ?
C1 C4 C7 110.3(5) . . ?
C5 C4 C6 106.9(6) . . ?
C1 C4 C6 109.7(5) . . ?
C7 C4 C6 107.4(6) . . ?
C4 C5 H5A 109.5 . . ?
C4 C5 H5B 109.5 . . ?
H5A C5 H5B 109.5 . . ?
C4 C5 H5C 109.5 . . ?
H5A C5 H5C 109.5 . . ?
H5B C5 H5C 109.5 . . ?
C4 C6 H6A 109.5 . . ?
C4 C6 H6B 109.5 . . ?
H6A C6 H6B 109.5 . . ?
C4 C6 H6C 109.5 . . ?
H6A C6 H6C 109.5 . . ?
H6B C6 H6C 109.5 . . ?
C4 C7 H7A 109.5 . . ?
C4 C7 H7B 109.5 . . ?
H7A C7 H7B 109.5 . . ?
C4 C7 H7C 109.5 . . ?
H7A C7 H7C 109.5 . . ?
H7B C7 H7C 109.5 . . ?
C3 C8 H8A 109.5 . . ?
C3 C8 H8B 109.5 . . ?
H8A C8 H8B 109.5 . . ?
C3 C8 H8C 109.5 . . ?
H8A C8 H8C 109.5 . . ?
H8B C8 H8C 109.5 . . ?
N4 C9 C10 110.2(5) . . ?
N4 C9 C12 123.0(6) . . ?
C10 C9 C12 126.6(6) . . ?
C11 C10 C9 106.1(5) . . ?
C11 C10 H10 126.9 . . ?
C9 C10 H10 126.9 . . ?
N3 C11 C10 107.7(5) . . ?
N3 C11 C16 124.1(6) . . ?
C10 C11 C16 128.2(6) . . ?
C9 C12 C15 110.2(5) . . ?
C9 C12 C13 109.1(6) . . ?
C15 C12 C13 108.9(7) . . ?
C9 C12 C14 108.6(6) . . ?
C15 C12 C14 110.3(7) . . ?
C13 C12 C14 109.7(6) . . ?
C12 C13 H13A 109.5 . . ?
C12 C13 H13B 109.5 . . ?
H13A C13 H13B 109.5 . . ?
C12 C13 H13C 109.5 . . ?
H13A C13 H13C 109.5 . . ?
H13B C13 H13C 109.5 . . ?
C12 C14 H14A 109.5 . . ?
C12 C14 H14B 109.5 . . ?
H14A C14 H14B 109.5 . . ?
C12 C14 H14C 109.5 . . ?
H14A C14 H14C 109.5 . . ?
H14B C14 H14C 109.5 . . ?
C12 C15 H15A 109.5 . . ?
C12 C15 H15B 109.5 . . ?
H15A C15 H15B 109.5 . . ?
C12 C15 H15C 109.5 . . ?
H15A C15 H15C 109.5 . . ?
H15B C15 H15C 109.5 . . ?
C11 C16 H16A 109.5 . . ?
C11 C16 H16B 109.5 . . ?
H16A C16 H16B 109.5 . . ?
C11 C16 H16C 109.5 . . ?
H16A C16 H16C 109.5 . . ?
H16B C16 H16C 109.5 . . ?
Al1A C33 Yb1 89.6(8) . . ?
Al1 C33 Yb1 85.4(6) . . ?
Al1A C33 H33A 122(4) . . ?
Al1 C33 H33A 114(4) . . ?
Yb1 C33 H33A 74(4) . . ?
Al1A C33 H33B 92(4) . . ?
Al1 C33 H33B 97(4) . . ?
Yb1 C33 H33B 177(4) . . ?
H33A C33 H33B 107(5) . . ?
Al1A C33 H33C 124(4) . . ?
Al1 C33 H33C 130(4) . . ?
Yb1 C33 H33C 79(4) . . ?
H33A C33 H33C 107(6) . . ?
H33B C33 H33C 98(5) . . ?
C3 N1 N2 109.7(4) . . ?
C3 N1 B1 127.5(4) . . ?
N2 N1 B1 122.7(3) . . ?
C1 N2 N1 106.5(4) . . ?
C1 N2 Yb1 139.4(3) . . ?
N1 N2 Yb1 114.1(3) . . ?
C11 N3 N4 110.2(4) . . ?
C11 N3 B1 126.5(4) . . ?
N4 N3 B1 122.8(4) . . ?
C9 N4 N3 105.7(4) . . ?
C9 N4 Yb1 139.8(4) . . ?
N3 N4 Yb1 112.9(3) . . ?
C19 N5 N6 115.3(8) . . ?
N6 N5 C19A 101.8(12) . . ?
C19 N5 B1 122.1(9) . . ?
N6 N5 B1 122.3(4) . . ?
C19A N5 B1 134.1(14) . . ?
C17A N6 N5 115.3(11) . . ?
N5 N6 C17 100.3(8) . . ?
C17A N6 Yb1 130.9(11) . . ?
N5 N6 Yb1 113.4(3) . . ?
C17 N6 Yb1 144.3(8) . . ?
N1 B1 N5 110.5(4) . . ?
N1 B1 N3 111.1(4) . . ?
N5 B1 N3 112.0(4) . . ?
N1 B1 H1 107(3) . . ?
N5 B1 H1 109(3) . . ?
N3 B1 H1 107(3) . . ?
N4 Yb1 N6 91.22(14) . . ?
N4 Yb1 N2 79.09(13) . . ?
N6 Yb1 N2 76.75(13) . . ?
N4 Yb1 N7 118.6(3) . . ?
N6 Yb1 N7 146.6(3) . . ?
N2 Yb1 N7 121.0(2) . . ?
N4 Yb1 N7A 142.8(3) . . ?
N6 Yb1 N7A 121.5(3) . . ?
N2 Yb1 N7A 122.5(2) . . ?
N4 Yb1 C33 93.63(15) . . ?
N6 Yb1 C33 92.21(16) . . ?
N2 Yb1 C33 166.52(15) . . ?
N7 Yb1 C33 72.4(2) . . ?
N7A Yb1 C33 69.8(2) . . ?
N4 Yb1 Al1 116.0(4) . . ?
N6 Yb1 Al1 119.6(3) . . ?
N2 Yb1 Al1 155.6(4) . . ?
N7 Yb1 Al1 35.6(4) . . ?
C33 Yb1 Al1 37.8(4) . . ?
N4 Yb1 Al1A 118.4(5) . . ?
N6 Yb1 Al1A 114.4(4) . . ?
N2 Yb1 Al1A 157.5(5) . . ?
N7A Yb1 Al1A 35.1(5) . . ?
C33 Yb1 Al1A 35.3(5) . . ?
N4 Yb1 H33A 74.9(15) . . ?
N6 Yb1 H33A 96.9(14) . . ?
N2 Yb1 H33A 153.1(15) . . ?
N7 Yb1 H33A 78.4(14) . . ?
N7A Yb1 H33A 83.3(15) . . ?
C33 Yb1 H33A 19.3(15) . . ?
Al1 Yb1 H33A 48.9(15) . . ?
Al1A Yb1 H33A 48.5(15) . . ?
C18 C17 N6 112.8(14) . . ?
C18 C17 C20 128.0(17) . . ?
N6 C17 C20 119.1(13) . . ?
C17 C18 C19 106.9(17) . . ?
C17 C18 H18 126.6 . . ?
C19 C18 H18 126.6 . . ?
N5 C19 C18 104.6(14) . . ?
N5 C19 C24 126.7(17) . . ?
C18 C19 C24 128.7(19) . . ?
C23 C20 C17 111.7(14) . . ?
C23 C20 C22 111.0(13) . . ?
C17 C20 C22 109.3(15) . . ?
C23 C20 C21 107.4(14) . . ?
C17 C20 C21 109.0(18) . . ?
C22 C20 C21 108.4(18) . . ?
C20 C21 H21A 109.5 . . ?
C20 C21 H21B 109.5 . . ?
H21A C21 H21B 109.5 . . ?
C20 C21 H21C 109.5 . . ?
H21A C21 H21C 109.5 . . ?
H21B C21 H21C 109.5 . . ?
C20 C22 H22A 109.5 . . ?
C20 C22 H22B 109.5 . . ?
H22A C22 H22B 109.5 . . ?
C20 C22 H22C 109.5 . . ?
H22A C22 H22C 109.5 . . ?
H22B C22 H22C 109.5 . . ?
C20 C23 H23A 109.5 . . ?
C20 C23 H23B 109.5 . . ?
H23A C23 H23B 109.5 . . ?
C20 C23 H23C 109.5 . . ?
H23A C23 H23C 109.5 . . ?
H23B C23 H23C 109.5 . . ?
C19 C24 H24A 109.5 . . ?
C19 C24 H24B 109.5 . . ?
H24A C24 H24B 109.5 . . ?
C19 C24 H24C 109.5 . . ?
H24A C24 H24C 109.5 . . ?
H24B C24 H24C 109.5 . . ?
C30 C25 C26 117.3(13) . . ?
C30 C25 N7 123.4(17) . . ?
C26 C25 N7 119.3(16) . . ?
C27 C26 C25 122.7(14) . . ?
C27 C26 H26 118.7 . . ?
C25 C26 H26 118.7 . . ?
C28 C27 C26 117.6(15) . . ?
C28 C27 C31 119.1(15) . . ?
C26 C27 C31 123.4(16) . . ?
C29 C28 C27 124.0(14) . . ?
C29 C28 H28 118.0 . . ?
C27 C28 H28 118.0 . . ?
C28 C29 C30 116.3(14) . . ?
C28 C29 C32 126.3(18) . . ?
C30 C29 C32 117.4(18) . . ?
C25 C30 C29 122.1(14) . . ?
C25 C30 H30 118.9 . . ?
C29 C30 H30 118.9 . . ?
F3 C31 F2 86.6(14) . . ?
F3 C31 F1 112.2(15) . . ?
F2 C31 F1 119.6(19) . . ?
F3 C31 C27 113.5(18) . . ?
F2 C31 C27 112.9(15) . . ?
F1 C31 C27 110.2(14) . . ?
F4 C32 F5 103.6(18) . . ?
F4 C32 C29 111.7(17) . . ?
F5 C32 C29 111.0(19) . . ?
F4 C32 F6 110.0(18) . . ?
F5 C32 F6 111.7(18) . . ?
C29 C32 F6 108.7(15) . . ?
Al1 C34 H34A 109.4 . . ?
Al1 C34 H34B 109.5 . . ?
H34A C34 H34B 109.5 . . ?
Al1 C34 H34C 109.5 . . ?
H34A C34 H34C 109.5 . . ?
H34B C34 H34C 109.5 . . ?
Al1 C35 H35A 109.5 . . ?
Al1 C35 H35B 109.5 . . ?
H35A C35 H35B 109.5 . . ?
Al1 C35 H35C 109.5 . . ?
H35A C35 H35C 109.5 . . ?
H35B C35 H35C 109.5 . . ?
C25 N7 Al1 118.1(11) . . ?
C25 N7 Yb1 136.0(10) . . ?
Al1 N7 Yb1 96.2(7) . . ?
C25 N7 H7 100.1 . . ?
Al1 N7 H7 100.1 . . ?
Yb1 N7 H7 100.1 . . ?
C34 Al1 N7 98.9(12) . . ?
C34 Al1 C35 111.7(14) . . ?
N7 Al1 C35 110.9(11) . . ?
C34 Al1 C33 115.8(14) . . ?
N7 Al1 C33 103.4(9) . . ?
C35 Al1 C33 114.6(9) . . ?
C34 Al1 Yb1 128.1(12) . . ?
N7 Al1 Yb1 48.2(5) . . ?
C35 Al1 Yb1 117.2(9) . . ?
C33 Al1 Yb1 56.8(5) . . ?
N6 C17A C18A 104.0(19) . . ?
N6 C17A C20A 127.3(19) . . ?
C18A C17A C20A 129(2) . . ?
C19A C18A C17A 108(2) . . ?
C19A C18A H18A 125.8 . . ?
C17A C18A H18A 125.8 . . ?
C18A C19A N5 110(2) . . ?
C18A C19A C24A 132(3) . . ?
N5 C19A C24A 117(2) . . ?
C22A C20A C17A 106(2) . . ?
C22A C20A C21A 108(2) . . ?
C17A C20A C21A 110(2) . . ?
C22A C20A C23A 109(2) . . ?
C17A C20A C23A 111.7(18) . . ?
C21A C20A C23A 111.3(18) . . ?
C20A C21A H21D 109.5 . . ?
C20A C21A H21E 109.5 . . ?
H21D C21A H21E 109.5 . . ?
C20A C21A H21F 109.5 . . ?
H21D C21A H21F 109.5 . . ?
H21E C21A H21F 109.5 . . ?
C20A C22A H22D 109.5 . . ?
C20A C22A H22E 109.5 . . ?
H22D C22A H22E 109.5 . . ?
C20A C22A H22F 109.5 . . ?
H22D C22A H22F 109.5 . . ?
H22E C22A H22F 109.5 . . ?
C20A C23A H23D 109.5 . . ?
C20A C23A H23E 109.5 . . ?
H23D C23A H23E 109.5 . . ?
C20A C23A H23F 109.5 . . ?
H23D C23A H23F 109.5 . . ?
H23E C23A H23F 109.5 . . ?
C19A C24A H24D 109.5 . . ?
C19A C24A H24E 109.5 . . ?
H24D C24A H24E 109.5 . . ?
C19A C24A H24F 109.5 . . ?
H24D C24A H24F 109.5 . . ?
H24E C24A H24F 109.5 . . ?
C26A C25A C30A 120.0 . . ?
C26A C25A N7A 117.0(14) . . ?
C30A C25A N7A 123.0(14) . . ?
C27A C26A C25A 120.0 . . ?
C27A C26A H26A 120.0 . . ?
C25A C26A H26A 120.0 . . ?
C26A C27A C28A 120.0 . . ?
C26A C27A C31A 115.1(17) . . ?
C28A C27A C31A 124.6(17) . . ?
C27A C28A C29A 120.0 . . ?
C27A C28A H28A 120.0 . . ?
C29A C28A H28A 120.0 . . ?
C28A C29A C30A 120.0 . . ?
C28A C29A C32A 122(2) . . ?
C30A C29A C32A 118(2) . . ?
C29A C30A C25A 120.0 . . ?
C29A C30A H30A 120.0 . . ?
C25A C30A H30A 120.0 . . ?
F2A C31A F3A 107(2) . . ?
F2A C31A C27A 111(2) . . ?
F3A C31A C27A 99.5(19) . . ?
F2A C31A F1A 103(2) . . ?
F3A C31A F1A 133.8(19) . . ?
C27A C31A F1A 101.9(17) . . ?
F6A C32A C29A 122(3) . . ?
F6A C32A F4A 94(2) . . ?
C29A C32A F4A 120(2) . . ?
F6A C32A F5A 94.9(19) . . ?
C29A C32A F5A 108(2) . . ?
F4A C32A F5A 115(2) . . ?
Al1A C34A H34D 109.4 . . ?
Al1A C34A H34E 109.5 . . ?
H34D C34A H34E 109.5 . . ?
Al1A C34A H34F 109.5 . . ?
H34D C34A H34F 109.5 . . ?
H34E C34A H34F 109.5 . . ?
Al1A C35A H35D 109.5 . . ?
Al1A C35A H35E 109.5 . . ?
H35D C35A H35E 109.5 . . ?
Al1A C35A H35F 109.5 . . ?
H35D C35A H35F 109.5 . . ?
H35E C35A H35F 109.5 . . ?
C25A N7A Al1A 116.7(12) . . ?
C25A N7A Yb1 126.3(10) . . ?
Al1A N7A Yb1 98.4(9) . . ?
C25A N7A H7AA 104.4 . . ?
Al1A N7A H7AA 104.4 . . ?
Yb1 N7A H7AA 104.4 . . ?
C33 Al1A C35A 115.0(13) . . ?
C33 Al1A N7A 100.6(12) . . ?
C35A Al1A N7A 100.7(13) . . ?
C33 Al1A C34A 103.6(15) . . ?
C35A Al1A C34A 116.7(18) . . ?
N7A Al1A C34A 119.7(15) . . ?
C33 Al1A Yb1 55.1(6) . . ?
C35A Al1A Yb1 125.7(12) . . ?
N7A Al1A Yb1 46.5(6) . . ?
C34A Al1A Yb1 117.4(14) . . ?

loop_
_geom_bond_atom_site_label_1
_geom_bond_atom_site_label_2
_geom_bond_distance
_geom_bond_site_symmetry_2
_geom_bond_publ_flag
C1 N2 1.338(6) . ?
C1 C2 1.401(7) . ?
C1 C4 1.514(7) . ?
C2 C3 1.381(7) . ?
C2 H2 0.9500 . ?
C3 N1 1.344(6) . ?
C3 C8 1.490(7) . ?
C4 C5 1.499(9) . ?
C4 C7 1.520(8) . ?
C4 C6 1.560(9) . ?
C5 H5A 0.9800 . ?
C5 H5B 0.9800 . ?
C5 H5C 0.9800 . ?
C6 H6A 0.9800 . ?
C6 H6B 0.9800 . ?
C6 H6C 0.9800 . ?
C7 H7A 0.9800 . ?
C7 H7B 0.9800 . ?
C7 H7C 0.9800 . ?
C8 H8A 0.9800 . ?
C8 H8B 0.9800 . ?
C8 H8C 0.9800 . ?
C9 N4 1.344(7) . ?
C9 C10 1.396(9) . ?
C9 C12 1.510(8) . ?
C10 C11 1.375(9) . ?
C10 H10 0.9500 . ?
C11 N3 1.352(7) . ?
C11 C16 1.499(8) . ?
C12 C15 1.511(11) . ?
C12 C13 1.526(9) . ?
C12 C14 1.547(9) . ?
C13 H13A 0.9800 . ?
C13 H13B 0.9800 . ?
C13 H13C 0.9800 . ?
C14 H14A 0.9800 . ?
C14 H14B 0.9800 . ?
C14 H14C 0.9800 . ?
C15 H15A 0.9800 . ?
C15 H15B 0.9800 . ?
C15 H15C 0.9800 . ?
C16 H16A 0.9800 . ?
C16 H16B 0.9800 . ?
C16 H16C 0.9800 . ?
C33 Al1A 1.98(3) . ?
C33 Al1 2.06(2) . ?
C33 Yb1 2.810(6) . ?
C33 H33A 0.93(7) . ?
C33 H33B 0.98(7) . ?
C33 H33C 0.93(7) . ?
N1 N2 1.386(5) . ?
N1 B1 1.549(6) . ?
N2 Yb1 2.440(4) . ?
N3 N4 1.383(6) . ?
N3 B1 1.555(7) . ?
N4 Yb1 2.422(4) . ?
N5 C19 1.36(2) . ?
N5 N6 1.376(6) . ?
N5 C19A 1.38(3) . ?
N5 B1 1.550(7) . ?
N6 C17A 1.31(3) . ?
N6 C17 1.38(2) . ?
N6 Yb1 2.423(4) . ?
B1 H1 1.07(6) . ?
Yb1 N7 2.510(9) . ?
Yb1 N7A 2.513(9) . ?
Yb1 Al1 3.347(19) . ?
Yb1 Al1A 3.43(3) . ?
Yb1 H33A 2.71(7) . ?
C17 C18 1.370(19) . ?
C17 C20 1.51(2) . ?
C18 C19 1.38(2) . ?
C18 H18 0.9500 . ?
C19 C24 1.51(2) . ?
C20 C23 1.500(18) . ?
C20 C22 1.52(2) . ?
C20 C21 1.58(3) . ?
C21 H21A 0.9800 . ?
C21 H21B 0.9800 . ?
C21 H21C 0.9800 . ?
C22 H22A 0.9800 . ?
C22 H22B 0.9800 . ?
C22 H22C 0.9800 . ?
C23 H23A 0.9800 . ?
C23 H23B 0.9800 . ?
C23 H23C 0.9800 . ?
C24 H24A 0.9800 . ?
C24 H24B 0.9800 . ?
C24 H24C 0.9800 . ?
C25 C30 1.39(2) . ?
C25 C26 1.40(2) . ?
C25 N7 1.402(16) . ?
C26 C27 1.391(19) . ?
C26 H26 0.9500 . ?
C27 C28 1.39(2) . ?
C27 C31 1.47(2) . ?
C28 C29 1.38(2) . ?
C28 H28 0.9500 . ?
C29 C30 1.44(2) . ?
C29 C32 1.44(2) . ?
C30 H30 0.9500 . ?
C31 F3 1.30(2) . ?
C31 F2 1.30(2) . ?
C31 F1 1.33(2) . ?
C32 F4 1.26(2) . ?
C32 F5 1.28(2) . ?
C32 F6 1.58(3) . ?
C34 Al1 1.80(3) . ?
C34 H34A 0.9800 . ?
C34 H34B 0.9800 . ?
C34 H34C 0.9800 . ?
C35 Al1 1.98(2) . ?
C35 H35A 0.9800 . ?
C35 H35B 0.9800 . ?
C35 H35C 0.9800 . ?
N7 Al1 1.96(2) . ?
N7 H7 1.0000 . ?
C17A C18A 1.39(3) . ?
C17A C20A 1.51(3) . ?
C18A C19A 1.35(3) . ?
C18A H18A 0.9500 . ?
C19A C24A 1.48(3) . ?
C20A C22A 1.49(3) . ?
C20A C21A 1.55(3) . ?
C20A C23A 1.56(3) . ?
C21A H21D 0.9800 . ?
C21A H21E 0.9800 . ?
C21A H21F 0.9800 . ?
C22A H22D 0.9800 . ?
C22A H22E 0.9800 . ?
C22A H22F 0.9800 . ?
C23A H23D 0.9800 . ?
C23A H23E 0.9800 . ?
C23A H23F 0.9800 . ?
C24A H24D 0.9800 . ?
C24A H24E 0.9800 . ?
C24A H24F 0.9800 . ?
C25A C26A 1.3900 . ?
C25A C30A 1.3900 . ?
C25A N7A 1.436(15) . ?
C26A C27A 1.3900 . ?
C26A H26A 0.9500 . ?
C27A C28A 1.3900 . ?
C27A C31A 1.56(3) . ?
C28A C29A 1.3900 . ?
C28A H28A 0.9500 . ?
C29A C30A 1.3900 . ?
C29A C32A 1.41(3) . ?
C30A H30A 0.9500 . ?
C31A F2A 1.30(3) . ?
C31A F3A 1.50(3) . ?
C31A F1A 1.75(4) . ?
C32A F6A 1.28(3) . ?
C32A F4A 1.42(3) . ?
C32A F5A 1.43(3) . ?
C34A Al1A 2.21(5) . ?
C34A H34D 0.9800 . ?
C34A H34E 0.9800 . ?
C34A H34F 0.9800 . ?
C35A Al1A 1.99(3) . ?
C35A H35D 0.9800 . ?
C35A H35E 0.9800 . ?
C35A H35F 0.9800 . ?
N7A Al1A 1.99(3) . ?
N7A H7AA 1.0000 . ?

loop_
_geom_torsion_atom_site_label_1
_geom_torsion_atom_site_label_2
_geom_torsion_atom_site_label_3
_geom_torsion_atom_site_label_4
_geom_torsion
_geom_torsion_site_symmetry_1
_geom_torsion_site_symmetry_2
_geom_torsion_site_symmetry_3
_geom_torsion_site_symmetry_4
_geom_torsion_publ_flag
N2 C1 C2 C3 -0.4(6) . . . . ?
C4 C1 C2 C3 179.0(5) . . . . ?
C1 C2 C3 N1 0.2(6) . . . . ?
C1 C2 C3 C8 -179.2(5) . . . . ?
N2 C1 C4 C5 -65.7(7) . . . . ?
C2 C1 C4 C5 114.9(7) . . . . ?
N2 C1 C4 C7 169.9(6) . . . . ?
C2 C1 C4 C7 -9.4(9) . . . . ?
N2 C1 C4 C6 51.8(7) . . . . ?
C2 C1 C4 C6 -127.6(6) . . . . ?
N4 C9 C10 C11 -1.2(7) . . . . ?
C12 C9 C10 C11 174.8(6) . . . . ?
C9 C10 C11 N3 0.7(7) . . . . ?
C9 C10 C11 C16 -179.0(7) . . . . ?
N4 C9 C12 C15 4.9(8) . . . . ?
C10 C9 C12 C15 -170.7(6) . . . . ?
N4 C9 C12 C13 124.4(7) . . . . ?
C10 C9 C12 C13 -51.1(9) . . . . ?
N4 C9 C12 C14 -116.0(7) . . . . ?
C10 C9 C12 C14 68.4(8) . . . . ?
C2 C3 N1 N2 0.1(5) . . . . ?
C8 C3 N1 N2 179.5(5) . . . . ?
C2 C3 N1 B1 -177.9(5) . . . . ?
C8 C3 N1 B1 1.5(8) . . . . ?
C2 C1 N2 N1 0.4(6) . . . . ?
C4 C1 N2 N1 -179.0(5) . . . . ?
C2 C1 N2 Yb1 -178.6(4) . . . . ?
C4 C1 N2 Yb1 1.9(8) . . . . ?
C3 N1 N2 C1 -0.3(5) . . . . ?
B1 N1 N2 C1 177.8(4) . . . . ?
C3 N1 N2 Yb1 179.0(3) . . . . ?
B1 N1 N2 Yb1 -2.9(5) . . . . ?
C10 C11 N3 N4 0.0(6) . . . . ?
C16 C11 N3 N4 179.8(6) . . . . ?
C10 C11 N3 B1 -172.4(5) . . . . ?
C16 C11 N3 B1 7.4(9) . . . . ?
C10 C9 N4 N3 1.2(6) . . . . ?
C12 C9 N4 N3 -175.0(5) . . . . ?
C10 C9 N4 Yb1 -162.6(4) . . . . ?
C12 C9 N4 Yb1 21.2(8) . . . . ?
C11 N3 N4 C9 -0.7(5) . . . . ?
B1 N3 N4 C9 172.0(4) . . . . ?
C11 N3 N4 Yb1 168.0(3) . . . . ?
B1 N3 N4 Yb1 -19.3(5) . . . . ?
C19A N5 N6 C17A 0(2) . . . . ?
B1 N5 N6 C17A -166.0(17) . . . . ?
C19 N5 N6 C17 2.1(18) . . . . ?
B1 N5 N6 C17 -171.8(12) . . . . ?
C19 N5 N6 Yb1 -166.0(16) . . . . ?
C19A N5 N6 Yb1 -173(2) . . . . ?
B1 N5 N6 Yb1 20.1(5) . . . . ?
C3 N1 B1 N5 117.0(5) . . . . ?
N2 N1 B1 N5 -60.8(6) . . . . ?
C3 N1 B1 N3 -118.0(5) . . . . ?
N2 N1 B1 N3 64.3(6) . . . . ?
C19 N5 B1 N1 -123.8(17) . . . . ?
N6 N5 B1 N1 49.7(5) . . . . ?
C19A N5 B1 N1 -112(3) . . . . ?
C19 N5 B1 N3 111.8(17) . . . . ?
N6 N5 B1 N3 -74.8(5) . . . . ?
C19A N5 B1 N3 124(3) . . . . ?
C11 N3 B1 N1 121.8(5) . . . . ?
N4 N3 B1 N1 -49.7(6) . . . . ?
C11 N3 B1 N5 -114.1(6) . . . . ?
N4 N3 B1 N5 74.4(5) . . . . ?
N5 N6 C17 C18 -2.0(18) . . . . ?
Yb1 N6 C17 C18 159.1(12) . . . . ?
N5 N6 C17 C20 175.4(16) . . . . ?
Yb1 N6 C17 C20 -24(3) . . . . ?
N6 C17 C18 C19 1(3) . . . . ?
C20 C17 C18 C19 -176(2) . . . . ?
N6 N5 C19 C18 -1(2) . . . . ?
B1 N5 C19 C18 172.5(12) . . . . ?
N6 N5 C19 C24 178(2) . . . . ?
B1 N5 C19 C24 -8(3) . . . . ?
C17 C18 C19 N5 0(3) . . . . ?
C17 C18 C19 C24 -179(3) . . . . ?
C18 C17 C20 C23 175(2) . . . . ?
N6 C17 C20 C23 -2(2) . . . . ?
C18 C17 C20 C22 -62(3) . . . . ?
N6 C17 C20 C22 121(2) . . . . ?
C18 C17 C20 C21 56(3) . . . . ?
N6 C17 C20 C21 -121(2) . . . . ?
C30 C25 C26 C27 -1(2) . . . . ?
N7 C25 C26 C27 178.9(17) . . . . ?
C25 C26 C27 C28 1(2) . . . . ?
C25 C26 C27 C31 -179.0(18) . . . . ?
C26 C27 C28 C29 -1(2) . . . . ?
C31 C27 C28 C29 179.6(16) . . . . ?
C27 C28 C29 C30 -1(2) . . . . ?
C27 C28 C29 C32 -178.9(16) . . . . ?
C26 C25 C30 C29 -1(2) . . . . ?
N7 C25 C30 C29 179.6(15) . . . . ?
C28 C29 C30 C25 2(2) . . . . ?
C32 C29 C30 C25 180.0(16) . . . . ?
C28 C27 C31 F3 19(2) . . . . ?
C26 C27 C31 F3 -160.2(15) . . . . ?
C28 C27 C31 F2 -77(2) . . . . ?
C26 C27 C31 F2 103(2) . . . . ?
C28 C27 C31 F1 146.3(16) . . . . ?
C26 C27 C31 F1 -33(2) . . . . ?
C28 C29 C32 F4 86(2) . . . . ?
C30 C29 C32 F4 -93(2) . . . . ?
C28 C29 C32 F5 -29(3) . . . . ?
C30 C29 C32 F5 152.4(16) . . . . ?
C28 C29 C32 F6 -152.7(16) . . . . ?
C30 C29 C32 F6 29(2) . . . . ?
C30 C25 N7 Al1 -108.6(17) . . . . ?
C26 C25 N7 Al1 72.0(18) . . . . ?
C30 C25 N7 Yb1 114.7(18) . . . . ?
C26 C25 N7 Yb1 -65(2) . . . . ?
N5 N6 C17A C18A -1(2) . . . . ?
Yb1 N6 C17A C18A 171.4(13) . . . . ?
N5 N6 C17A C20A 175(2) . . . . ?
Yb1 N6 C17A C20A -12(4) . . . . ?
N6 C17A C18A C19A 1(3) . . . . ?
C20A C17A C18A C19A -175(3) . . . . ?
C17A C18A C19A N5 -1(4) . . . . ?
C17A C18A C19A C24A 178(4) . . . . ?
N6 N5 C19A C18A 0(3) . . . . ?
B1 N5 C19A C18A 164.5(16) . . . . ?
N6 N5 C19A C24A -179(3) . . . . ?
B1 N5 C19A C24A -15(5) . . . . ?
N6 C17A C20A C22A -133(3) . . . . ?
C18A C17A C20A C22A 42(4) . . . . ?
N6 C17A C20A C21A 110(3) . . . . ?
C18A C17A C20A C21A -75(3) . . . . ?
N6 C17A C20A C23A -14(4) . . . . ?
C18A C17A C20A C23A 161(3) . . . . ?
C30A C25A C26A C27A 0.0 . . . . ?
N7A C25A C26A C27A 178.5(16) . . . . ?
C25A C26A C27A C28A 0.0 . . . . ?
C25A C26A C27A C31A -174.0(18) . . . . ?
C26A C27A C28A C29A 0.0 . . . . ?
C31A C27A C28A C29A 173(2) . . . . ?
C27A C28A C29A C30A 0.0 . . . . ?
C27A C28A C29A C32A 178.9(19) . . . . ?
C28A C29A C30A C25A 0.0 . . . . ?
C32A C29A C30A C25A -178.9(19) . . . . ?
C26A C25A C30A C29A 0.0 . . . . ?
N7A C25A C30A C29A -178.4(17) . . . . ?
C26A C27A C31A F2A -69(2) . . . . ?
C28A C27A C31A F2A 117(2) . . . . ?
C26A C27A C31A F3A 178.8(12) . . . . ?
C28A C27A C31A F3A 5(2) . . . . ?
C26A C27A C31A F1A 39.9(19) . . . . ?
C28A C27A C31A F1A -133.8(16) . . . . ?
C28A C29A C32A F6A 64(3) . . . . ?
C30A C29A C32A F6A -117(3) . . . . ?
C28A C29A C32A F4A -178.5(17) . . . . ?
C30A C29A C32A F4A 0(3) . . . . ?
C28A C29A C32A F5A -44(3) . . . . ?
C30A C29A C32A F5A 134.7(18) . . . . ?
C26A C25A N7A Al1A 112.2(13) . . . . ?
C30A C25A N7A Al1A -69.3(17) . . . . ?
C26A C25A N7A Yb1 -122.9(10) . . . . ?
C30A C25A N7A Yb1 55.6(18) . . . . ?
